data_7101521
loop_
_publ_author_name
'Nesterov, Dmytro S.'
'Kokozay, Volodymyr N.'
'Dyakonenko, Viktoriya V.'
'Shishkin, Oleg V.'
'Jezierska, Julia'
'Ozarowski, Andrew'
'Kirillov, Alexander M.'
'Kopylovich, Maximilian N.'
'Pombeiro, Armando J. L.'

_publ_section_title
;
 An unprecedented heterotrimetallic Fe/Cu/Co core for mild and highly efficient
 catalytic oxidation of cycloalkanes by hydrogen peroxide
;
_journal_coden_ASTM CHCOFS
_journal_issue 44
_journal_name_full
;
 Chemical Communications (Cambridge, United Kingdom)
;
_journal_page_first 4605
_journal_page_last 4607
_journal_paper_doi 10.1039/b608790f
_journal_year 2006
_chemical_formula_moiety 'C30 H62 Co2 Cu2 Fe2 N10 O14 S4, 5(C H4 O), H2 O'
_chemical_formula_sum 'C35 H84 Co2 Cu2 Fe2 N10 O20 S4'
_chemical_formula_weight 1450.00
_space_group_IT_number 2
_symmetry_cell_setting triclinic
_symmetry_space_group_name_Hall '-P 1'
_symmetry_space_group_name_H-M 'P -1'
_atom_sites_solution_hydrogens geom
_atom_sites_solution_primary direct
_atom_sites_solution_secondary difmap
_audit_creation_method SHELXL-97
_cell_angle_alpha 97.126(7)
_cell_angle_beta 96.983(7)
_cell_angle_gamma 103.171(8)
_cell_formula_units_Z 1
_cell_length_a 8.9464(8)
_cell_length_b 10.8282(10)
_cell_length_c 16.5375(14)
_cell_measurement_temperature 100(2)
_cell_volume 1529.1(2)
_computing_cell_refinement
;
CrysAlis RED, Oxford Diffraction Ltd.,
Version 1.171.29.9 (release 23-03-2006 CrysAlis171 .NET)
(compiled Mar 23 2006,23:39:28)
;
_computing_data_collection
;
CrysAlis CCD, Oxford Diffraction Ltd.,
Version 1.171.29.9 (release 23-03-2006 CrysAlis171 .NET)
(compiled Mar 23 2006,23:39:28)
;
_computing_data_reduction
;
CrysAlis RED, Oxford Diffraction Ltd.,
Version 1.171.29.9 (release 23-03-2006 CrysAlis171 .NET)
(compiled Mar 23 2006,23:39:28)
;
_computing_structure_refinement 'SHELXL-97 (Sheldrick, 1997)'
_computing_structure_solution 'SHELXS-97 (Sheldrick, 1997)'
_diffrn_ambient_temperature 100(2)
_diffrn_detector_area_resol_mean 16.1827
_diffrn_measured_fraction_theta_full 0.958
_diffrn_measured_fraction_theta_max 0.814
_diffrn_measurement_device_type 'Xcalibur 3'
_diffrn_measurement_method '\w scans'
_diffrn_radiation_monochromator graphite
_diffrn_radiation_source 'Enhance (Mo) X-ray Source'
_diffrn_radiation_type MoK\a
_diffrn_radiation_wavelength 0.71073
_diffrn_reflns_av_R_equivalents 0.0232
_diffrn_reflns_av_sigmaI/netI 0.0659
_diffrn_reflns_limit_h_max 12
_diffrn_reflns_limit_h_min -11
_diffrn_reflns_limit_k_max 15
_diffrn_reflns_limit_k_min -16
_diffrn_reflns_limit_l_max 23
_diffrn_reflns_limit_l_min -23
_diffrn_reflns_number 13405
_diffrn_reflns_theta_full 26.00
_diffrn_reflns_theta_max 32.17
_diffrn_reflns_theta_min 2.67
_exptl_absorpt_coefficient_mu 1.883
_exptl_absorpt_correction_T_max 0.68
_exptl_absorpt_correction_T_min 0.58
_exptl_absorpt_correction_type multi-scan
_exptl_absorpt_process_details
;
CrysAlis RED, Oxford Diffraction Ltd.,
Version 1.171.29.9 (release 23-03-2006 CrysAlis171 .NET)
(compiled Mar 23 2006,23:39:28)
Empirical absorption correction using spherical harmonics,
implemented in SCALE3 ABSPACK scaling algorithm.
;
_exptl_crystal_colour dark_green
_exptl_crystal_density_diffrn 1.575
_exptl_crystal_density_method 'not measured'
_exptl_crystal_F_000 752
_exptl_crystal_size_max .35
_exptl_crystal_size_mid .25
_exptl_crystal_size_min .20
_refine_diff_density_max 1.284
_refine_diff_density_min -1.605
_refine_diff_density_rms 0.108
_refine_ls_extinction_method none
_refine_ls_goodness_of_fit_ref 1.029
_refine_ls_hydrogen_treatment constr
_refine_ls_matrix_type full
_refine_ls_number_parameters 427
_refine_ls_number_reflns 8775
_refine_ls_number_restraints 56
_refine_ls_restrained_S_all 1.063
_refine_ls_R_factor_all 0.0919
_refine_ls_R_factor_gt 0.0523
_refine_ls_shift/su_max 0.001
_refine_ls_shift/su_mean 0.000
_refine_ls_structure_factor_coef Fsqd
_refine_ls_weighting_details 'calc w=1/[\s^2^(Fo^2^)+(0.0779P)^2^+0.0000P] where P=(Fo^2^+2Fc^2^)/3'
_refine_ls_weighting_scheme calc
_refine_ls_wR_factor_gt 0.1356
_refine_ls_wR_factor_ref 0.1464
_reflns_number_gt 5390
_reflns_number_total 8775
_reflns_threshold_expression >2sigma(I)
_cod_data_source_file b608790f.txt
_cod_database_code 7101521

loop_
_symmetry_equiv_pos_as_xyz
'x, y, z'
'-x, -y, -z'

loop_
_atom_site_label
_atom_site_type_symbol
_atom_site_fract_x
_atom_site_fract_y
_atom_site_fract_z
_atom_site_U_iso_or_equiv
_atom_site_adp_type
_atom_site_occupancy
_atom_site_symmetry_multiplicity
_atom_site_calc_flag
_atom_site_refinement_flags
_atom_site_disorder_assembly
_atom_site_disorder_group
Fe1 Fe 0.60821(5) 0.61463(5) 0.06824(3) 0.02391(13) Uani 1 1 d . . .
Cu1 Cu 0.56371(6) 0.77182(6) 0.32872(3) 0.04527(16) Uani 1 1 d . . .
Co1 Co 0.73822(5) 0.62382(5) 0.24508(3) 0.02826(13) Uani 1 1 d . A .
S1 S 0.29106(16) 1.04865(12) 0.21124(11) 0.0673(4) Uani 1 1 d . A .
S2A S 0.13496(18) 0.5916(4) 0.45116(13) 0.0414(8) Uani 0.790(10) 1 d P A 1
S2B S 0.1187(8) 0.5095(18) 0.4312(5) 0.048(4) Uani 0.210(10) 1 d P A 2
O1 O 0.7154(3) 0.7382(2) 0.00736(16) 0.0294(6) Uani 1 1 d . A .
O2 O 0.3911(2) 0.5433(2) 0.00504(14) 0.0251(5) Uani 1 1 d . . .
O3 O 0.8033(3) 0.6124(2) 0.14105(15) 0.0259(5) Uani 1 1 d . . .
O4 O 0.7190(3) 0.7964(3) 0.25061(17) 0.0361(6) Uani 1 1 d . A .
O5 O 0.6729(3) 0.6389(3) 0.34966(16) 0.0402(7) Uani 1 1 d . A .
O6 O 0.5372(3) 0.5679(3) 0.17882(15) 0.0350(6) Uani 1 1 d . . .
N1 N 0.4980(3) 0.7710(3) 0.0976(2) 0.0342(7) Uani 1 1 d D . .
H1B H 0.4905 0.7793 0.1535 0.041 Uiso 0.464(8) 1 calc PR A 1
H1A H 0.5419 0.8177 0.1494 0.041 Uiso 0.536(8) 1 d PR A 2
N2 N 0.9550(3) 0.6944(3) 0.2927(2) 0.0337(7) Uani 1 1 d . . .
H2 H 0.9812 0.6476 0.3334 0.040 Uiso 1 1 calc R A .
N3 N 0.7261(4) 0.4454(3) 0.25311(19) 0.0366(8) Uani 1 1 d . . .
H3 H 0.8189 0.4267 0.2425 0.044 Uiso 1 1 calc R A .
N4 N 0.4639(4) 0.8968(4) 0.2842(3) 0.0507(10) Uani 1 1 d . A .
N5A N 0.3888(8) 0.7061(7) 0.3815(5) 0.0434(16) Uani 0.790(10) 1 d P A 1
N5B N 0.371(3) 0.645(2) 0.3687(17) 0.036(5) Uani 0.210(10) 1 d P A 2
C1 C 0.6833(4) 0.8578(3) 0.0139(3) 0.0425(11) Uani 1 1 d D . .
H1AA H 0.6189 0.8612 -0.0385 0.051 Uiso 0.464(8) 1 calc PR A 1
H1AB H 0.7831 0.9223 0.0177 0.051 Uiso 0.464(8) 1 calc PR A 1
H1BA H 0.6899 0.8906 -0.0391 0.051 Uiso 0.536(8) 1 calc PR A 2
H1BB H 0.7613 0.9186 0.0570 0.051 Uiso 0.536(8) 1 calc PR A 2
C2A C 0.6054(10) 0.9000(7) 0.0813(5) 0.038(2) Uani 0.464(8) 1 d PD A 1
H2AA H 0.5428 0.9599 0.0647 0.046 Uiso 0.464(8) 1 calc PR A 1
H2AB H 0.6816 0.9428 0.1309 0.046 Uiso 0.464(8) 1 calc PR A 1
C2B C 0.5238(7) 0.8494(6) 0.0358(4) 0.0265(17) Uani 0.536(8) 1 d PD A 2
H2BA H 0.5132 0.9366 0.0560 0.032 Uiso 0.536(8) 1 calc PR A 2
H2BB H 0.4450 0.8130 -0.0139 0.032 Uiso 0.536(8) 1 calc PR A 2
C4A C 0.3422(8) 0.7550(7) 0.0515(6) 0.038(2) Uani 0.464(8) 1 d PD A 1
H4AA H 0.3482 0.7987 0.0024 0.045 Uiso 0.464(8) 1 calc PR A 1
H4AB H 0.2760 0.7915 0.0866 0.045 Uiso 0.464(8) 1 calc PR A 1
C4B C 0.3267(6) 0.6983(6) 0.0959(4) 0.0234(16) Uani 0.536(8) 1 d PD A 2
H4BA H 0.3180 0.6569 0.1458 0.028 Uiso 0.536(8) 1 calc PR A 2
H4BB H 0.2605 0.7602 0.0965 0.028 Uiso 0.536(8) 1 calc PR A 2
C5 C 0.2730(4) 0.6032(4) 0.0243(3) 0.0390(10) Uani 1 1 d D . .
H5AA H 0.2253 0.5664 0.0697 0.047 Uiso 0.50 1 calc PR A 1
H5AB H 0.1910 0.5870 -0.0244 0.047 Uiso 0.50 1 calc PR A 1
H5BA H 0.2385 0.6422 -0.0220 0.047 Uiso 0.50 1 d PR A 2
H5BB H 0.1849 0.5389 0.0341 0.047 Uiso 0.50 1 d PR A 2
C6 C 0.9576(4) 0.6863(3) 0.1433(2) 0.0276(8) Uani 1 1 d . A .
H6A H 0.9578 0.7766 0.1387 0.033 Uiso 1 1 calc R . .
H6B H 1.0041 0.6511 0.0971 0.033 Uiso 1 1 calc R . .
C7 C 1.0492(4) 0.6787(4) 0.2257(2) 0.0323(8) Uani 1 1 d . A .
H7A H 1.0760 0.5946 0.2232 0.039 Uiso 1 1 calc R . .
H7B H 1.1471 0.7470 0.2372 0.039 Uiso 1 1 calc R . .
C8 C 0.9702(5) 0.8295(4) 0.3316(3) 0.0437(10) Uani 1 1 d . A .
H8A H 1.0792 0.8797 0.3368 0.052 Uiso 1 1 calc R . .
H8B H 0.9406 0.8310 0.3874 0.052 Uiso 1 1 calc R . .
C9 C 0.8639(5) 0.8881(4) 0.2774(3) 0.0420(10) Uani 1 1 d . . .
H9A H 0.8474 0.9664 0.3090 0.050 Uiso 1 1 calc R A .
H9B H 0.9123 0.9124 0.2291 0.050 Uiso 1 1 calc R . .
C10 C 0.6136(5) 0.5174(5) 0.3733(3) 0.0504(12) Uani 1 1 d . . .
H10A H 0.5022 0.4838 0.3500 0.061 Uiso 1 1 calc R A .
H10B H 0.6245 0.5252 0.4342 0.061 Uiso 1 1 calc R . .
C11 C 0.7068(5) 0.4295(5) 0.3401(3) 0.0473(12) Uani 1 1 d . A .
H11A H 0.8102 0.4493 0.3748 0.057 Uiso 1 1 calc R . .
H11B H 0.6535 0.3393 0.3420 0.057 Uiso 1 1 calc R . .
C12 C 0.5970(6) 0.3661(4) 0.1889(3) 0.0525(13) Uani 1 1 d . A .
H12A H 0.5572 0.2812 0.2052 0.063 Uiso 1 1 calc R . .
H12B H 0.6352 0.3524 0.1356 0.063 Uiso 1 1 calc R . .
C13 C 0.4689(5) 0.4353(5) 0.1802(3) 0.0545(14) Uani 1 1 d . A .
H13A H 0.3959 0.3974 0.1285 0.065 Uiso 1 1 calc R . .
H13B H 0.4102 0.4267 0.2271 0.065 Uiso 1 1 calc R . .
C14 C 0.3935(5) 0.9609(4) 0.2541(3) 0.0487(12) Uani 1 1 d . . .
C15A C 0.2844(8) 0.6579(7) 0.4098(4) 0.0343(14) Uani 0.790(10) 1 d P A 1
C15B C 0.268(3) 0.590(3) 0.3945(16) 0.038(6) Uani 0.210(10) 1 d P A 2
O1S O 0.9513(4) 0.7183(2) -0.0696(2) 0.0514(9) Uani 1 1 d D . .
H1O H 0.8658 0.7144 -0.0477 0.077 Uiso 1 1 d R . .
C1S C 1.0458(5) 0.8449(4) -0.0511(4) 0.0544(14) Uani 1 1 d D . .
H1SA H 1.1016 0.8596 0.0054 0.082 Uiso 1 1 calc R . .
H1SB H 0.9807 0.9059 -0.0560 0.082 Uiso 1 1 calc R . .
H1SC H 1.1208 0.8570 -0.0897 0.082 Uiso 1 1 calc R . .
O2S O 1.0000(6) 0.3608(4) 0.2238(3) 0.0923(16) Uani 1 1 d D . .
H2O H 1.0036 0.3426 0.1705 0.138 Uiso 1 1 d R B .
C2SA C 0.9570(18) 0.2375(10) 0.2518(8) 0.084(4) Uani 0.50 1 d PD B 1
H2SA H 0.8536 0.1902 0.2231 0.126 Uiso 0.50 1 calc PR B 1
H2SB H 0.9554 0.2512 0.3114 0.126 Uiso 0.50 1 calc PR B 1
H2SC H 1.0329 0.1879 0.2399 0.126 Uiso 0.50 1 calc PR B 1
C2SB C 1.0710(15) 0.2946(11) 0.2827(8) 0.082(5) Uani 0.50 1 d PD B 2
H2SD H 1.1735 0.3483 0.3084 0.123 Uiso 0.50 1 calc PR B 2
H2SE H 1.0826 0.2132 0.2542 0.123 Uiso 0.50 1 calc PR B 2
H2SF H 1.0051 0.2776 0.3252 0.123 Uiso 0.50 1 calc PR B 2
O3SA O 0.6854(15) 0.8791(13) 0.4531(7) 0.097(4) Uani 0.50 1 d PDU A 1
H3SO H 0.7289 0.9692 0.4640 0.117 Uiso 0.50 1 d PR A 1
C3SA C 0.726(3) 0.8084(19) 0.5206(10) 0.138(7) Uani 0.50 1 d PDU A 1
H3SA H 0.7806 0.8700 0.5697 0.207 Uiso 0.50 1 calc PR A 1
H3SB H 0.7944 0.7543 0.5029 0.207 Uiso 0.50 1 calc PR A 1
H3SC H 0.6315 0.7543 0.5337 0.207 Uiso 0.50 1 calc PR A 1
O3SB O 0.7010(11) 0.9332(6) 0.4360(5) 0.0422(17) Uani 0.50 1 d PDU A 2
H3S1 H 0.7636 0.9036 0.4762 0.051 Uiso 0.50 1 d PR A 2
C3SB C 0.679(2) 1.0557(11) 0.4604(10) 0.114(5) Uani 0.50 1 d PDU A 2
H3SD H 0.7497 1.0962 0.5117 0.171 Uiso 0.50 1 calc PR A 2
H3SE H 0.5716 1.0483 0.4693 0.171 Uiso 0.50 1 calc PR A 2
H3SF H 0.7016 1.1084 0.4171 0.171 Uiso 0.50 1 calc PR A 2
O1W O 0.871(2) 1.1266(16) 0.4460(9) 0.198(7) Uani 0.50 1 d PU C 1
H1WA H 0.9675 1.1368 0.4452 0.297 Uiso 0.50 1 d PR C 1
H2WA H 0.8238 1.1781 0.4693 0.297 Uiso 0.50 1 d PR C 1
O4S O 0.7954(11) 0.8530(9) 0.5849(6) 0.095(3) Uani 0.50 1 d PDU D 2
H4SA H 0.8469 0.8817 0.6422 0.143 Uiso 0.50 1 d PR D 2
C4S C 0.6915(19) 0.7351(12) 0.5792(10) 0.113(5) Uani 0.50 1 d PDU D 2
H4SB H 0.7187 0.6719 0.5395 0.169 Uiso 0.50 1 d PR D 2
H4SC H 0.5862 0.7428 0.5605 0.169 Uiso 0.50 1 d PR D 2
H4SD H 0.6957 0.7070 0.6333 0.169 Uiso 0.50 1 d PR D 2

loop_
_atom_site_aniso_label
_atom_site_aniso_U_11
_atom_site_aniso_U_22
_atom_site_aniso_U_33
_atom_site_aniso_U_23
_atom_site_aniso_U_13
_atom_site_aniso_U_12
Fe1 0.0118(2) 0.0409(3) 0.0225(3) 0.0136(2) 0.00443(18) 0.00817(19)
Cu1 0.0225(2) 0.0768(4) 0.0338(3) -0.0005(3) 0.0022(2) 0.0126(2)
Co1 0.0163(2) 0.0418(3) 0.0235(3) 0.0096(2) -0.00275(18) 0.00131(19)
S1 0.0469(7) 0.0456(7) 0.1141(13) 0.0218(7) 0.0232(8) 0.0105(5)
S2A 0.0283(7) 0.062(2) 0.0331(9) 0.0212(10) -0.0010(6) 0.0050(7)
S2B 0.030(3) 0.081(10) 0.035(4) 0.026(5) 0.008(2) 0.010(3)
O1 0.0244(12) 0.0359(13) 0.0371(15) 0.0200(11) 0.0123(11) 0.0146(10)
O2 0.0127(10) 0.0455(14) 0.0226(12) 0.0114(10) 0.0057(9) 0.0138(10)
O3 0.0136(10) 0.0364(13) 0.0277(13) 0.0121(10) 0.0012(9) 0.0031(9)
O4 0.0176(11) 0.0511(16) 0.0395(16) 0.0070(12) 0.0011(11) 0.0104(11)
O5 0.0238(13) 0.0669(19) 0.0260(15) 0.0094(13) 0.0001(11) 0.0043(13)
O6 0.0161(11) 0.0622(17) 0.0216(13) 0.0155(12) -0.0013(10) -0.0036(11)
N1 0.0176(13) 0.063(2) 0.0261(17) 0.0092(15) 0.0058(12) 0.0158(14)
N2 0.0196(14) 0.0402(17) 0.0372(19) 0.0053(14) -0.0064(13) 0.0053(13)
N3 0.0388(18) 0.0430(18) 0.0221(16) 0.0136(13) -0.0030(14) -0.0022(14)
N4 0.0271(17) 0.065(3) 0.055(3) -0.011(2) 0.0066(17) 0.0127(18)
N5A 0.028(3) 0.062(4) 0.039(3) 0.005(4) 0.005(2) 0.010(3)
N5B 0.021(9) 0.045(13) 0.040(13) 0.015(12) -0.002(8) 0.005(11)
C1 0.0251(18) 0.0264(19) 0.073(3) 0.0034(19) 0.016(2) -0.0022(15)
C2A 0.046(6) 0.027(4) 0.044(6) 0.010(4) 0.007(5) 0.015(4)
C2B 0.017(3) 0.026(3) 0.037(4) 0.005(3) 0.001(3) 0.007(2)
C4A 0.032(4) 0.053(6) 0.032(5) -0.004(4) 0.001(4) 0.025(4)
C4B 0.014(3) 0.035(4) 0.025(4) 0.007(3) 0.006(2) 0.010(2)
C5 0.0180(16) 0.054(2) 0.058(3) 0.028(2) 0.0176(18) 0.0202(17)
C6 0.0119(14) 0.0339(18) 0.036(2) 0.0068(15) 0.0037(14) 0.0033(13)
C7 0.0177(15) 0.0368(19) 0.039(2) 0.0033(16) -0.0029(15) 0.0054(14)
C8 0.0237(18) 0.054(3) 0.044(3) -0.012(2) -0.0034(18) 0.0047(17)
C9 0.030(2) 0.040(2) 0.052(3) -0.0006(19) 0.0015(19) 0.0077(17)
C10 0.038(2) 0.084(3) 0.024(2) 0.020(2) 0.0021(18) 0.000(2)
C11 0.048(3) 0.065(3) 0.025(2) 0.023(2) -0.0028(19) 0.000(2)
C12 0.059(3) 0.047(2) 0.034(2) 0.0197(19) -0.013(2) -0.020(2)
C13 0.032(2) 0.082(3) 0.032(2) 0.031(2) -0.0091(18) -0.026(2)
C14 0.029(2) 0.044(2) 0.065(3) -0.013(2) 0.015(2) -0.0019(18)
C15A 0.026(3) 0.052(4) 0.026(3) 0.005(3) 0.000(2) 0.015(3)
C15B 0.027(11) 0.062(17) 0.027(12) 0.012(13) -0.007(9) 0.018(13)
O1S 0.0448(17) 0.0308(14) 0.090(3) 0.0177(15) 0.0445(18) 0.0098(12)
C1S 0.035(2) 0.034(2) 0.105(4) 0.022(2) 0.039(3) 0.0111(18)
O2S 0.149(4) 0.067(2) 0.107(3) 0.041(2) 0.088(3) 0.068(3)
C2SA 0.112(12) 0.102(11) 0.063(8) 0.032(8) 0.010(8) 0.067(9)
C2SB 0.079(9) 0.046(6) 0.147(15) 0.029(8) 0.052(9) 0.039(6)
O3SA 0.081(7) 0.129(8) 0.074(7) -0.006(6) -0.007(5) 0.031(7)
C3SA 0.157(11) 0.148(10) 0.096(9) 0.009(8) 0.028(8) 0.010(8)
O3SB 0.045(4) 0.036(3) 0.036(4) -0.005(3) 0.002(3) 0.000(3)
C3SB 0.125(9) 0.092(8) 0.108(9) -0.012(7) -0.033(7) 0.036(7)
O1W 0.222(11) 0.208(10) 0.152(9) -0.014(8) 0.027(8) 0.053(8)
O4S 0.097(6) 0.091(6) 0.081(6) 0.028(5) -0.028(5) 0.002(5)
C4S 0.132(9) 0.108(8) 0.086(8) 0.029(7) 0.002(7) 0.006(7)

loop_
_atom_type_symbol
_atom_type_description
_atom_type_scat_dispersion_real
_atom_type_scat_dispersion_imag
_atom_type_scat_source
C C 0.0033 0.0016 'International Tables Vol C Tables 4.2.6.8 and 6.1.1.4'
H H 0.0000 0.0000 'International Tables Vol C Tables 4.2.6.8 and 6.1.1.4'
N N 0.0061 0.0033 'International Tables Vol C Tables 4.2.6.8 and 6.1.1.4'
O O 0.0106 0.0060 'International Tables Vol C Tables 4.2.6.8 and 6.1.1.4'
Fe Fe 0.3463 0.8444 'International Tables Vol C Tables 4.2.6.8 and 6.1.1.4'
Co Co 0.3494 0.9721 'International Tables Vol C Tables 4.2.6.8 and 6.1.1.4'
Cu Cu 0.3201 1.2651 'International Tables Vol C Tables 4.2.6.8 and 6.1.1.4'
S S 0.1246 0.1234 'International Tables Vol C Tables 4.2.6.8 and 6.1.1.4'

loop_
_geom_angle_atom_site_label_1
_geom_angle_atom_site_label_2
_geom_angle_atom_site_label_3
_geom_angle
_geom_angle_site_symmetry_1
_geom_angle_site_symmetry_3
O1 Fe1 O2 98.48(11) . 2_665
O1 Fe1 O3 93.37(10) . .
O2 Fe1 O3 93.19(10) 2_665 .
O1 Fe1 O2 106.77(10) . .
O2 Fe1 O2 72.52(10) 2_665 .
O3 Fe1 O2 156.60(10) . .
O1 Fe1 O6 149.86(12) . .
O2 Fe1 O6 109.64(11) 2_665 .
O3 Fe1 O6 74.90(10) . .
O2 Fe1 O6 92.19(9) . .
O1 Fe1 N1 80.19(11) . .
O2 Fe1 N1 148.56(11) 2_665 .
O3 Fe1 N1 118.24(11) . .
O2 Fe1 N1 77.81(11) . .
O6 Fe1 N1 81.28(12) . .
N5A Cu1 N4 91.9(3) . .
N5A Cu1 O5 96.2(2) . .
N4 Cu1 O5 167.91(14) . .
N5A Cu1 O4 164.0(2) . .
N4 Cu1 O4 91.15(14) . .
O5 Cu1 O4 78.60(11) . .
N5A Cu1 N5B 16.8(7) . .
N4 Cu1 N5B 101.9(7) . .
O5 Cu1 N5B 84.1(7) . .
O4 Cu1 N5B 148.1(8) . .
N5A Cu1 O3SA 87.5(4) . .
N4 Cu1 O3SA 102.3(4) . .
O5 Cu1 O3SA 87.0(3) . .
O4 Cu1 O3SA 107.1(4) . .
N5B Cu1 O3SA 98.4(8) . .
N5A Cu1 O3SB 98.0(3) . .
N4 Cu1 O3SB 88.7(2) . .
O5 Cu1 O3SB 98.9(2) . .
O4 Cu1 O3SB 97.8(2) . .
N5B Cu1 O3SB 111.3(8) . .
O3SA Cu1 O3SB 16.8(3) . .
N5A Cu1 Co1 126.0(2) . .
N4 Cu1 Co1 126.32(12) . .
O5 Cu1 Co1 41.68(8) . .
O4 Cu1 Co1 42.23(8) . .
N5B Cu1 Co1 109.6(7) . .
O3SA Cu1 Co1 114.3(3) . .
O3SB Cu1 Co1 116.9(2) . .
O3 Co1 O5 178.81(12) . .
O3 Co1 O4 96.12(11) . .
O5 Co1 O4 82.68(13) . .
O3 Co1 O6 82.03(10) . .
O5 Co1 O6 98.01(11) . .
O4 Co1 O6 88.79(12) . .
O3 Co1 N3 93.83(12) . .
O5 Co1 N3 87.36(14) . .
O4 Co1 N3 168.69(13) . .
O6 Co1 N3 87.27(13) . .
O3 Co1 N2 87.52(12) . .
O5 Co1 N2 92.33(13) . .
O4 Co1 N2 87.31(12) . .
O6 Co1 N2 168.39(13) . .
N3 Co1 N2 98.50(14) . .
O3 Co1 Cu1 135.52(8) . .
O5 Co1 Cu1 43.44(9) . .
O4 Co1 Cu1 44.97(8) . .
O6 Co1 Cu1 77.45(9) . .
N3 Co1 Cu1 123.74(11) . .
N2 Co1 Cu1 107.07(10) . .
C1 O1 Fe1 117.9(2) . .
C5 O2 Fe1 133.4(2) . 2_665
C5 O2 Fe1 118.9(2) . .
Fe1 O2 Fe1 107.48(10) 2_665 .
C6 O3 Co1 112.7(2) . .
C6 O3 Fe1 129.0(2) . .
Co1 O3 Fe1 100.84(11) . .
C9 O4 Co1 112.5(2) . .
C9 O4 Cu1 118.7(3) . .
Co1 O4 Cu1 92.80(12) . .
C10 O5 Co1 112.5(3) . .
C10 O5 Cu1 128.5(3) . .
Co1 O5 Cu1 94.87(12) . .
C13 O6 Co1 111.5(2) . .
C13 O6 Fe1 116.7(3) . .
Co1 O6 Fe1 96.70(10) . .
C2B N1 C4A 76.2(5) . .
C2B N1 C4B 115.4(4) . .
C4A N1 C4B 39.2(4) . .
C2B N1 C2A 38.1(4) . .
C4A N1 C2A 108.2(5) . .
C4B N1 C2A 143.7(5) . .
C2B N1 Fe1 105.9(3) . .
C4A N1 Fe1 115.4(3) . .
C4B N1 Fe1 102.3(3) . .
C2A N1 Fe1 108.9(3) . .
C7 N2 C8 115.5(3) . .
C7 N2 Co1 107.4(2) . .
C8 N2 Co1 107.0(2) . .
C12 N3 C11 115.2(3) . .
C12 N3 Co1 107.8(3) . .
C11 N3 Co1 106.7(3) . .
C14 N4 Cu1 173.5(4) . .
C15A N5A Cu1 174.7(7) . .
C15B N5B Cu1 173(3) . .
O1 C1 C2A 120.0(4) . .
O1 C1 C2B 110.4(3) . .
C2A C1 C2B 39.0(4) . .
C1 C2A N1 103.5(5) . .
N1 C2B C1 110.2(4) . .
N1 C4A C5 105.9(5) . .
C5 C4B N1 111.1(4) . .
O2 C5 C4B 110.8(4) . .
O2 C5 C4A 110.5(4) . .
C4B C5 C4A 38.7(4) . .
O3 C6 C7 106.8(3) . .
N2 C7 C6 109.8(3) . .
N2 C8 C9 108.5(3) . .
O4 C9 C8 109.0(3) . .
O5 C10 C11 106.7(3) . .
N3 C11 C10 110.2(3) . .
N3 C12 C13 108.7(4) . .
O6 C13 C12 108.5(3) . .
N4 C14 S1 178.8(4) . .
N5A C15A S2A 178.9(7) . .
N5B C15B S2B 180(2) . .
C2SB O2S C2SA 44.2(7) . .
C3SA O3SA Cu1 120.5(11) . .
C3SB O3SB Cu1 130.1(8) . .

loop_
_geom_bond_atom_site_label_1
_geom_bond_atom_site_label_2
_geom_bond_distance
_geom_bond_site_symmetry_2
Fe1 O1 1.926(2) .
Fe1 O2 1.971(3) 2_665
Fe1 O3 2.003(2) .
Fe1 O2 2.021(2) .
Fe1 O6 2.090(2) .
Fe1 N1 2.179(3) .
Cu1 N5A 1.922(8) .
Cu1 N4 1.951(5) .
Cu1 O5 1.956(3) .
Cu1 O4 2.006(3) .
Cu1 N5B 2.17(2) .
Cu1 O3SA 2.248(12) .
Cu1 O3SB 2.331(8) .
Cu1 Co1 2.8344(8) .
Co1 O3 1.881(2) .
Co1 O5 1.892(3) .
Co1 O4 1.907(3) .
Co1 O6 1.913(2) .
Co1 N3 1.932(3) .
Co1 N2 1.941(3) .
S1 C14 1.628(6) .
S2A C15A 1.636(7) .
S2B C15B 1.65(3) .
O1 C1 1.383(4) .
O2 C5 1.408(4) .
O2 Fe1 1.971(3) 2_665
O3 C6 1.423(4) .
O4 C9 1.424(5) .
O5 C10 1.424(5) .
O6 C13 1.431(5) .
N1 C2B 1.415(6) .
N1 C4A 1.467(7) .
N1 C4B 1.551(5) .
N1 C2A 1.579(7) .
N2 C7 1.488(5) .
N2 C8 1.493(5) .
N3 C12 1.491(5) .
N3 C11 1.496(5) .
N4 C14 1.156(6) .
N5A C15A 1.144(11) .
N5B C15B 1.14(4) .
C1 C2A 1.464(7) .
C1 C2B 1.500(6) .
C4A C5 1.604(7) .
C4B C5 1.423(6) .
C6 C7 1.524(5) .
C8 C9 1.522(6) .
C10 C11 1.499(7) .
C12 C13 1.508(7) .
O1S C1S 1.411(5) .
O2S C2SB 1.447(8) .
O2S C2SA 1.452(8) .
O3SA C3SA 1.485(10) .
O3SB C3SB 1.402(9) .
O4S C4S 1.383(9) .
